data_7718973
loop_
_publ_author_name
'Carvalho, Lucas Raposo'
'de Souza Bozzi, Aline'
'Faria, Wanessa Maria Alves'
'Venturelli, Lucas Gil'
'Esteves, T&#xfa;lio Duque'
'Duarte, S&#xe2;mia Sousa'
'de Souza, Ramon Ramos Marques'
'Castro, Isione Oliveira'
'Filho, Eclair Venturini'
'Diniz, Renata'
'Sobral, Marianna Vieira'
'Rocha, Willian Ricardo'
'Tavares, Eder do Couto'

_publ_section_title
;
 In(III) complexes of sulfonyldithiocarbimates as selective antineoplasic
 agents against human colorectal adenocarcinoma.
;
_journal_issue 29
_journal_name_full 'Dalton transactions (Cambridge, England : 2003)'
_journal_page_first 11207
_journal_page_last 11224
_journal_paper_doi 10.1039/d5dt00868a
_journal_volume 54
_journal_year 2025
_chemical_formula_moiety 'C8 H9 K N O3 S2'
_chemical_formula_sum 'C8 H9 K N O3 S2'
_chemical_formula_weight 270.38
_space_group_IT_number 61
_space_group_name_Hall '-P 2ac 2ab'
_space_group_name_H-M_alt 'P b c a'
_symmetry_cell_setting orthorhombic
_symmetry_Int_Tables_number 61
_symmetry_space_group_name_Hall '-P 2ac 2ab'
_symmetry_space_group_name_H-M 'P b c a'
_atom_sites_solution_hydrogens geom
_atom_sites_solution_primary dual
_audit_creation_date 2025-03-21T15:04:01-00:00
_audit_creation_method 'WinGX routine CIF_UPDATE'
_audit_update_record
;
2025-03-21 deposited with the CCDC.	2025-06-30 downloaded from the CCDC.
;
_cell_angle_alpha 90
_cell_angle_beta 90
_cell_angle_gamma 90
_cell_formula_units_Z 8
_cell_length_a 11.18360(10)
_cell_length_b 8.88690(10)
_cell_length_c 23.2030(2)
_cell_measurement_reflns_used 21141
_cell_measurement_temperature 300.15
_cell_measurement_theta_max 78.647
_cell_measurement_theta_min 3.768
_cell_volume 2306.09(4)
_computing_cell_refinement 'CrysAlisPro 1.171.42.49 (Rigaku OD, 2022)'
_computing_data_collection 'CrysAlisPro 1.171.42.49 (Rigaku OD, 2022)'
_computing_data_reduction 'CrysAlisPro 1.171.42.49 (Rigaku OD, 2022)'
_computing_molecular_graphics 'Olex2 1.5 (Dolomanov et al., 2009)'
_computing_publication_material 'Olex2 1.5 (Dolomanov et al., 2009)'
_computing_structure_refinement 'SHELXL 2019/3 (Sheldrick, 2015)'
_computing_structure_solution 'SHELXT 2018/2 (Sheldrick, 2018)'
_diffrn_ambient_environment air
_diffrn_ambient_temperature 300.15
_diffrn_detector 'Hybrid Pixel Array Detector'
_diffrn_detector_area_resol_mean 10
_diffrn_detector_type HyPix
_diffrn_measured_fraction_theta_full 1
_diffrn_measured_fraction_theta_max 0.998
_diffrn_measurement_device 'four-circle diffractometer'
_diffrn_measurement_device_type 'XtaLAB Synergy, Dualflex, HyPix'
_diffrn_measurement_method '\w scans'
_diffrn_orient_matrix_type 'CrysAlisPro convention (1999,Acta A55,543-557)'
_diffrn_orient_matrix_UB_11 -0.0802285
_diffrn_orient_matrix_UB_12 0.1406911
_diffrn_orient_matrix_UB_13 -0.0033254
_diffrn_orient_matrix_UB_21 0.0099245
_diffrn_orient_matrix_UB_22 0.0195887
_diffrn_orient_matrix_UB_23 0.0658295
_diffrn_orient_matrix_UB_31 0.1114885
_diffrn_orient_matrix_UB_32 0.0993142
_diffrn_orient_matrix_UB_33 -0.008225
_diffrn_radiation_monochromator mirror
_diffrn_radiation_probe x-ray
_diffrn_radiation_type CuK\a
_diffrn_radiation_wavelength 1.54184
_diffrn_reflns_av_R_equivalents 0.0913
_diffrn_reflns_av_unetI/netI 0.0595
_diffrn_reflns_Laue_measured_fraction_full 1
_diffrn_reflns_Laue_measured_fraction_max 0.998
_diffrn_reflns_limit_h_max 14
_diffrn_reflns_limit_h_min -13
_diffrn_reflns_limit_k_max 11
_diffrn_reflns_limit_k_min -11
_diffrn_reflns_limit_l_max 29
_diffrn_reflns_limit_l_min -29
_diffrn_reflns_number 49673
_diffrn_reflns_point_group_measured_fraction_full 1
_diffrn_reflns_point_group_measured_fraction_max 0.998
_diffrn_reflns_theta_full 67.684
_diffrn_reflns_theta_max 80.286
_diffrn_reflns_theta_min 3.81
_diffrn_source 'micro-focus sealed X-ray tube'
_diffrn_source_type 'PhotonJet (Cu) X-ray Source'
_exptl_absorpt_coefficient_mu 7.337
_exptl_absorpt_correction_T_max 1
_exptl_absorpt_correction_T_min 0.36
_exptl_absorpt_correction_type gaussian
_exptl_absorpt_process_details
;
        CrysAlisPro 1.171.42.49 (Rigaku Oxford Diffraction, 2022)
        Numerical absorption correction based on gaussian integration over
        a multifaceted crystal model
        Empirical absorption correction using spherical harmonics,
        implemented in SCALE3 ABSPACK scaling algorithm.
;
_exptl_crystal_colour 'light yellow'
_exptl_crystal_density_diffrn 1.558
_exptl_crystal_description block
_exptl_crystal_F_000 1112
_exptl_crystal_size_max 0.29
_exptl_crystal_size_mid 0.12
_exptl_crystal_size_min 0.06
_refine_diff_density_max 0.337
_refine_diff_density_min -0.621
_refine_diff_density_rms 0.076
_refine_ls_extinction_method none
_refine_ls_goodness_of_fit_ref 1.061
_refine_ls_hydrogen_treatment constr
_refine_ls_matrix_type full
_refine_ls_number_parameters 137
_refine_ls_number_reflns 2520
_refine_ls_number_restraints 0
_refine_ls_restrained_S_all 1.061
_refine_ls_R_factor_all 0.0412
_refine_ls_R_factor_gt 0.0398
_refine_ls_shift/su_max 0.001
_refine_ls_shift/su_mean 0
_refine_ls_structure_factor_coef Fsqd
_refine_ls_weighting_details 'w=1/[\s^2^(Fo^2^)+(0.0617P)^2^+1.5574P] where P=(Fo^2^+2Fc^2^)/3'
_refine_ls_weighting_scheme calc
_refine_ls_wR_factor_gt 0.1101
_refine_ls_wR_factor_ref 0.1114
_reflns_Friedel_coverage 0
_reflns_number_gt 2388
_reflns_number_total 2520
_reflns_threshold_expression 'I > 2\s(I)'
_cod_data_source_file d5dt00868a2.cif
_cod_data_source_block bg50-s5
_cod_depositor_comments 'Adding full bibliography for 7718973.cif.'
_cod_database_code 7718973
_shelx_estimated_absorpt_t_min 0.225
_shelx_estimated_absorpt_t_max 0.667
_shelx_shelxl_version_number 2019/3
_olex2_submission_special_instructions 'No special instructions were received'

loop_
_symmetry_equiv_pos_as_xyz
'x, y, z'
'-x+1/2, -y, z+1/2'
'-x, y+1/2, -z+1/2'
'x+1/2, -y+1/2, -z'
'-x, -y, -z'
'x-1/2, y, -z-1/2'
'x, -y-1/2, z-1/2'
'-x-1/2, y-1/2, z'

loop_
_atom_site_label
_atom_site_type_symbol
_atom_site_fract_x
_atom_site_fract_y
_atom_site_fract_z
_atom_site_U_iso_or_equiv
_atom_site_adp_type
_atom_site_occupancy
_atom_site_site_symmetry_order
_atom_site_calc_flag
_atom_site_refinement_flags_posn
_atom_site_refinement_flags_adp
_atom_site_refinement_flags_occupancy
_atom_site_disorder_assembly
_atom_site_disorder_group
K K 0.29882(4) 0.94780(6) 0.48804(2) 0.04169(16) Uani 1 1 d . . . . .
S1 S 0.59594(4) 0.78250(6) 0.41908(2) 0.03423(16) Uani 1 1 d . . . . .
S2 S 0.31646(5) 0.68106(7) 0.39505(3) 0.04315(17) Uani 1 1 d . . . . .
O2 O 0.52218(15) 0.89648(19) 0.44540(8) 0.0460(4) Uani 1 1 d . . . . .
O3 O 0.41249(14) 0.42696(18) 0.41729(7) 0.0425(4) Uani 1 1 d . . . . .
O1 O 0.71594(14) 0.7779(2) 0.44225(8) 0.0453(4) Uani 1 1 d . . . . .
N N 0.54784(17) 0.6152(2) 0.42441(8) 0.0370(4) Uani 1 1 d . . . . .
H H 0.596959 0.546109 0.43502 0.044 Uiso 1 1 calc R U . . .
C7 C 0.43628(19) 0.5768(2) 0.41339(8) 0.0341(4) Uani 1 1 d . . . . .
C1 C 0.6087(2) 0.8231(3) 0.34508(10) 0.0418(5) Uani 1 1 d . . . . .
C6 C 0.6985(3) 0.7519(4) 0.31413(13) 0.0615(8) Uani 1 1 d . . . . .
H6 H 0.749076 0.683482 0.332181 0.074 Uiso 1 1 calc R U . . .
C8 C 0.5112(2) 0.3245(3) 0.42351(13) 0.0529(6) Uani 1 1 d . . . . .
H8A H 0.550422 0.342478 0.459663 0.079 Uiso 1 1 calc R U . . .
H8B H 0.566876 0.339792 0.392574 0.079 Uiso 1 1 calc R U . . .
H8C H 0.48215 0.222901 0.422454 0.079 Uiso 1 1 calc R U . . .
C2 C 0.5330(3) 0.9241(4) 0.31877(14) 0.0643(8) Uani 1 1 d . . . . .
H2 H 0.472069 0.970684 0.339402 0.077 Uiso 1 1 calc R U . . .
C3 C 0.5500(4) 0.9548(5) 0.26049(17) 0.0884(12) Uani 1 1 d . . . . .
H3 H 0.500102 1.023201 0.241988 0.106 Uiso 1 1 calc R U . . .
C5 C 0.7119(4) 0.7836(5) 0.25619(15) 0.0821(11) Uani 1 1 d . . . . .
H5 H 0.770838 0.735083 0.23488 0.099 Uiso 1 1 calc R U . . .
C4 C 0.6389(5) 0.8858(5) 0.23027(15) 0.0891(13) Uani 1 1 d . . . . .
H4 H 0.649798 0.908786 0.19152 0.107 Uiso 1 1 calc R U . . .

loop_
_atom_site_aniso_label
_atom_site_aniso_U_11
_atom_site_aniso_U_22
_atom_site_aniso_U_33
_atom_site_aniso_U_23
_atom_site_aniso_U_13
_atom_site_aniso_U_12
K 0.0364(3) 0.0408(3) 0.0478(3) -0.00423(19) -0.00364(18) -0.00038(18)
S1 0.0295(3) 0.0412(3) 0.0320(3) -0.00112(18) -0.00037(17) -0.00293(18)
S2 0.0362(3) 0.0450(3) 0.0483(3) -0.0025(2) -0.0069(2) 0.0033(2)
O2 0.0408(8) 0.0455(9) 0.0517(9) -0.0121(7) 0.0032(7) -0.0019(7)
O3 0.0346(8) 0.0383(8) 0.0546(10) 0.0007(7) 0.0028(7) -0.0014(6)
O1 0.0310(8) 0.0594(10) 0.0455(9) 0.0012(7) -0.0075(6) -0.0062(7)
N 0.0321(9) 0.0399(9) 0.0389(9) 0.0028(7) 0.0009(7) 0.0014(7)
C7 0.0331(10) 0.0402(10) 0.0290(9) -0.0018(8) 0.0032(7) -0.0016(8)
C1 0.0431(12) 0.0452(12) 0.0371(10) 0.0029(9) -0.0015(9) -0.0070(9)
C6 0.0655(18) 0.077(2) 0.0419(13) 0.0031(13) 0.0102(12) 0.0073(15)
C8 0.0460(13) 0.0430(13) 0.0698(17) 0.0011(11) 0.0031(12) 0.0065(11)
C2 0.0697(19) 0.0646(17) 0.0587(16) 0.0149(14) -0.0079(14) 0.0079(15)
C3 0.104(3) 0.090(3) 0.071(2) 0.036(2) -0.020(2) 0.007(2)
C5 0.098(3) 0.104(3) 0.0444(16) 0.0015(17) 0.0183(16) 0.001(2)
C4 0.117(3) 0.108(3) 0.0417(15) 0.0199(18) 0.0046(19) -0.015(3)

loop_
_atom_type_symbol
_atom_type_description
_atom_type_scat_dispersion_real
_atom_type_scat_dispersion_imag
_atom_type_scat_source
C C 0.0181 0.0091 'International Tables Vol C Tables 4.2.6.8 and 6.1.1.4'
H H 0 0 'International Tables Vol C Tables 4.2.6.8 and 6.1.1.4'
K K 0.3868 1.0657 'International Tables Vol C Tables 4.2.6.8 and 6.1.1.4'
N N 0.0311 0.018 'International Tables Vol C Tables 4.2.6.8 and 6.1.1.4'
O O 0.0492 0.0322 'International Tables Vol C Tables 4.2.6.8 and 6.1.1.4'
S S 0.3331 0.5567 'International Tables Vol C Tables 4.2.6.8 and 6.1.1.4'

loop_
_exptl_crystal_face_index_h
_exptl_crystal_face_index_k
_exptl_crystal_face_index_l
_exptl_crystal_face_perp_dist
-1 1 0 0.1254
2 1 -1 0.0537
0 -1 0 0.1014
0 0 -1 0.0472
0 0 1 0.0125
-2 -1 1 0.0513

loop_
_geom_angle_atom_site_label_1
_geom_angle_atom_site_label_2
_geom_angle_atom_site_label_3
_geom_angle
_geom_angle_site_symmetry_1
_geom_angle_site_symmetry_3
_geom_angle_publ_flag
K K K 152.39(2) 8_655 8_665 ?
S1 K K 139.479(13) 5_676 8_655 ?
S1 K K 47.442(12) 4_466 8_655 ?
S1 K K 53.385(12) 5_676 8_665 ?
S1 K K 112.750(16) 4_466 8_665 ?
S1 K S1 103.204(18) 5_676 4_466 ?
S2 K K 45.401(14) . 8_655 ?
S2 K K 137.007(15) . 8_665 ?
S2 K K 44.578(14) 8_665 8_665 ?
S2 K K 121.561(17) 8_665 8_655 ?
S2 K S1 91.175(18) . 4_466 ?
S2 K S1 96.159(19) 8_665 5_676 ?
S2 K S1 119.332(18) 8_665 4_466 ?
S2 K S1 156.42(2) . 5_676 ?
S2 K S2 92.81(2) . 8_665 ?
S2 K C7 87.33(4) . 8_665 ?
S2 K C7 29.48(4) 8_665 8_665 ?
O2 K K 112.41(4) . 8_665 ?
O2 K K 72.51(4) 5_676 8_665 ?
O2 K K 129.20(4) 5_676 8_655 ?
O2 K K 93.22(4) . 8_655 ?
O2 K S1 112.05(4) 5_676 4_466 ?
O2 K S1 132.36(4) . 4_466 ?
O2 K S1 91.75(4) . 5_676 ?
O2 K S1 24.48(3) 5_676 5_676 ?
O2 K S2 132.20(4) 5_676 . ?
O2 K S2 108.92(4) 5_676 8_665 ?
O2 K S2 64.93(4) . . ?
O2 K S2 103.22(4) . 8_665 ?
O2 K O2 68.79(6) . 5_676 ?
O2 K O3 154.84(5) 5_676 8_665 ?
O2 K O3 122.26(5) . 8_665 ?
O2 K O1 113.04(5) . 5_676 ?
O2 K O1 49.00(5) 5_676 5_676 ?
O2 K O1 113.71(5) . 4_466 ?
O2 K C7 126.08(6) . 8_665 ?
O2 K C7 131.12(5) 5_676 8_665 ?
O3 K K 82.34(4) 8_665 8_665 ?
O3 K K 75.05(4) 8_665 8_655 ?
O3 K S1 78.21(4) 8_665 4_466 ?
O3 K S1 133.12(4) 8_665 5_676 ?
O3 K S2 67.69(4) 8_665 . ?
O3 K S2 48.66(3) 8_665 8_665 ?
O3 K O1 108.75(5) 8_665 5_676 ?
O3 K C7 23.73(5) 8_665 8_665 ?
O1 K K 142.61(4) 5_676 8_655 ?
O1 K K 34.78(4) 5_676 8_665 ?
O1 K K 37.62(4) 4_466 8_655 ?
O1 K K 129.09(4) 4_466 8_665 ?
O1 K S1 104.88(4) 4_466 5_676 ?
O1 K S1 18.78(3) 4_466 4_466 ?
O1 K S1 24.71(3) 5_676 5_676 ?
O1 K S1 95.91(4) 5_676 4_466 ?
O1 K S2 79.28(4) 5_676 8_665 ?
O1 K S2 82.93(4) 4_466 . ?
O1 K S2 136.33(4) 4_466 8_665 ?
O1 K S2 171.26(4) 5_676 . ?
O1 K O2 105.68(5) 4_466 5_676 ?
O1 K O3 90.68(5) 4_466 8_665 ?
O1 K O1 105.32(6) 4_466 5_676 ?
O1 K C7 106.88(5) 4_466 8_665 ?
O1 K C7 87.50(5) 5_676 8_665 ?
C7 K K 98.34(4) 8_665 8_655 ?
C7 K K 58.70(4) 8_665 8_665 ?
C7 K S1 90.52(4) 8_665 4_466 ?
C7 K S1 110.78(4) 8_665 5_676 ?
K S1 K 79.173(13) 5_676 4_566 ?
O2 S1 K 55.91(7) . 5_676 ?
O2 S1 K 119.17(8) . 4_566 ?
O2 S1 O1 113.15(11) . . ?
O2 S1 N 115.55(10) . . ?
O2 S1 C1 108.40(11) . . ?
O1 S1 K 37.55(7) . 4_566 ?
O1 S1 K 57.86(8) . 5_676 ?
O1 S1 N 105.02(10) . . ?
O1 S1 C1 107.05(11) . . ?
N S1 K 69.37(7) . 4_566 ?
N S1 K 136.23(7) . 5_676 ?
N S1 C1 107.21(11) . . ?
C1 S1 K 128.69(9) . 4_566 ?
C1 S1 K 116.21(8) . 5_676 ?
K S2 K 90.02(2) . 8_655 ?
C7 S2 K 78.31(7) . 8_655 ?
C7 S2 K 106.57(7) . . ?
K O2 K 111.21(6) . 5_676 ?
S1 O2 K 142.72(10) . . ?
S1 O2 K 99.61(8) . 5_676 ?
C7 O3 K 97.77(12) . 8_655 ?
C7 O3 C8 118.43(18) . . ?
C8 O3 K 127.77(15) . 8_655 ?
K O1 K 107.60(6) 4_566 5_676 ?
S1 O1 K 97.43(9) . 5_676 ?
S1 O1 K 123.67(10) . 4_566 ?
S1 N H 118.4 . . ?
C7 N S1 123.26(17) . . ?
C7 N H 118.4 . . ?
S2 C7 K 72.21(7) . 8_655 ?
O3 C7 K 58.50(10) . 8_655 ?
O3 C7 S2 113.55(15) . . ?
N C7 K 136.95(14) . 8_655 ?
N C7 S2 131.28(18) . . ?
N C7 O3 115.17(19) . . ?
C6 C1 S1 118.0(2) . . ?
C2 C1 S1 121.1(2) . . ?
C2 C1 C6 120.9(3) . . ?
C1 C6 H6 120.4 . . ?
C5 C6 C1 119.3(3) . . ?
C5 C6 H6 120.4 . . ?
O3 C8 H8A 109.5 . . ?
O3 C8 H8B 109.5 . . ?
O3 C8 H8C 109.5 . . ?
H8A C8 H8B 109.5 . . ?
H8A C8 H8C 109.5 . . ?
H8B C8 H8C 109.5 . . ?
C1 C2 H2 120.8 . . ?
C1 C2 C3 118.3(3) . . ?
C3 C2 H2 120.8 . . ?
C2 C3 H3 119.6 . . ?
C4 C3 C2 120.7(3) . . ?
C4 C3 H3 119.6 . . ?
C6 C5 H5 120 . . ?
C4 C5 C6 120.1(4) . . ?
C4 C5 H5 120 . . ?
C3 C4 H4 119.6 . . ?
C5 C4 C3 120.7(3) . . ?
C5 C4 H4 119.6 . . ?

loop_
_geom_bond_atom_site_label_1
_geom_bond_atom_site_label_2
_geom_bond_distance
_geom_bond_site_symmetry_2
_geom_bond_publ_flag
K K 4.5757(2) 8_665 ?
K K 4.5756(2) 8_655 ?
K S1 3.7392(7) 4_466 ?
K S1 3.4315(7) 5_676 ?
K S2 3.2116(8) . ?
K S2 3.2581(8) 8_665 ?
K O2 2.8822(17) 5_676 ?
K O2 2.7252(17) . ?
K O3 2.8834(17) 8_665 ?
K O1 2.9302(19) 5_676 ?
K O1 2.7382(19) 4_466 ?
K C7 3.351(2) 8_665 ?
S1 O2 1.4420(17) . ?
S1 O1 1.4463(16) . ?
S1 N 1.5858(19) . ?
S1 C1 1.760(2) . ?
S2 C7 1.684(2) . ?
O3 C7 1.361(3) . ?
O3 C8 1.438(3) . ?
N H 0.86 . ?
N C7 1.319(3) . ?
C1 C6 1.387(4) . ?
C1 C2 1.377(4) . ?
C6 H6 0.93 . ?
C6 C5 1.382(4) . ?
C8 H8A 0.96 . ?
C8 H8B 0.96 . ?
C8 H8C 0.96 . ?
C2 H2 0.93 . ?
C2 C3 1.393(5) . ?
C3 H3 0.93 . ?
C3 C4 1.362(6) . ?
C5 H5 0.93 . ?
C5 C4 1.362(6) . ?
C4 H4 0.93 . ?

loop_
_geom_torsion_atom_site_label_1
_geom_torsion_atom_site_label_2
_geom_torsion_atom_site_label_3
_geom_torsion_atom_site_label_4
_geom_torsion
_geom_torsion_site_symmetry_1
_geom_torsion_site_symmetry_2
_geom_torsion_site_symmetry_3
_geom_torsion_site_symmetry_4
_geom_torsion_publ_flag
K S1 O2 K -145.9(2) 5_676 . . . ?
K S1 O2 K 50.39(8) 4_566 . . 5_676 ?
K S1 O2 K -95.51(16) 4_566 . . . ?
K S1 O1 K -116.96(12) 4_566 . . 5_676 ?
K S1 O1 K 116.96(12) 5_676 . . 4_566 ?
K S1 N C7 113.54(16) 5_676 . . . ?
K S1 N C7 160.47(19) 4_566 . . . ?
K S1 C1 C6 103.7(2) 5_676 . . . ?
K S1 C1 C6 6.5(3) 4_566 . . . ?
K S1 C1 C2 -75.4(2) 5_676 . . . ?
K S1 C1 C2 -172.6(2) 4_566 . . . ?
K S2 C7 K 86.50(4) . . . 8_655 ?
K S2 C7 O3 128.89(13) . . . . ?
K S2 C7 O3 42.40(13) 8_655 . . . ?
K S2 C7 N -137.7(2) 8_655 . . . ?
K S2 C7 N -51.2(2) . . . . ?
K O3 C7 S2 -48.85(14) 8_655 . . . ?
K O3 C7 N 131.23(15) 8_655 . . . ?
S1 N C7 K -113.38(19) . . . 8_655 ?
S1 N C7 S2 -3.2(3) . . . . ?
S1 N C7 O3 176.66(15) . . . . ?
S1 C1 C6 C5 -178.9(3) . . . . ?
S1 C1 C2 C3 178.1(3) . . . . ?
O2 S1 O1 K -8.68(11) . . . 5_676 ?
O2 S1 O1 K 108.27(13) . . . 4_566 ?
O2 S1 N C7 47.1(2) . . . . ?
O2 S1 C1 C6 164.1(2) . . . . ?
O2 S1 C1 C2 -15.0(3) . . . . ?
O1 S1 O2 K -137.02(16) . . . . ?
O1 S1 O2 K 8.88(12) . . . 5_676 ?
O1 S1 N C7 172.48(17) . . . . ?
O1 S1 C1 C6 41.7(3) . . . . ?
O1 S1 C1 C2 -137.4(2) . . . . ?
N S1 O2 K 130.01(9) . . . 5_676 ?
N S1 O2 K -15.9(2) . . . . ?
N S1 O1 K -135.59(8) . . . 5_676 ?
N S1 O1 K -18.64(14) . . . 4_566 ?
N S1 C1 C6 -70.5(2) . . . . ?
N S1 C1 C2 110.4(2) . . . . ?
C1 S1 O2 K -109.69(10) . . . 5_676 ?
C1 S1 O2 K 104.41(18) . . . . ?
C1 S1 O1 K -132.38(12) . . . 4_566 ?
C1 S1 O1 K 110.66(10) . . . 5_676 ?
C1 S1 N C7 -73.9(2) . . . . ?
C1 C6 C5 C4 1.2(6) . . . . ?
C1 C2 C3 C4 0.4(6) . . . . ?
C6 C1 C2 C3 -1.0(5) . . . . ?
C6 C5 C4 C3 -1.8(7) . . . . ?
C8 O3 C7 K -141.0(2) . . . 8_655 ?
C8 O3 C7 S2 170.18(18) . . . . ?
C8 O3 C7 N -9.7(3) . . . . ?
C2 C1 C6 C5 0.2(5) . . . . ?
C2 C3 C4 C5 1.0(7) . . . . ?
